data_4038034
loop_
_publ_author_name
'Feng, Yangyang'
'Yang, Chenglin'
'Deng, Qingfu'
'Xiong, Ruimei'
'Zhang, Xiaohui'
'Xiong, Yan'

_publ_section_title
;
 Synthesis of anti Tricyclic Morpholine Derivatives through
 Iodine(III)-Mediated Intramolecular Umpolung Cycloaddition of Olefins.
;
_journal_name_full 'The Journal of organic chemistry'
_journal_paper_doi 10.1021/acs.joc.0c00286
_journal_year 2020
_chemical_formula_moiety 'C17 H15 N O2'
_chemical_formula_sum 'C17 H15 N O2'
_chemical_formula_weight 265.30
_space_group_crystal_system triclinic
_space_group_IT_number 2
_space_group_name_Hall '-P 1'
_space_group_name_H-M_alt 'P -1'
_atom_sites_solution_hydrogens geom
_atom_sites_solution_primary dual
_audit_creation_date 2020-01-22
_audit_creation_method
;
Olex2 1.2
(compiled 2018.05.29 svn.r3508 for OlexSys, GUI svn.r5506)
;
_cell_angle_alpha 104.605(3)
_cell_angle_beta 100.400(3)
_cell_angle_gamma 103.087(3)
_cell_formula_units_Z 2
_cell_length_a 5.7120(12)
_cell_length_b 11.113(2)
_cell_length_c 11.571(2)
_cell_measurement_reflns_used 1829
_cell_measurement_temperature 150
_cell_measurement_theta_max 27.355
_cell_measurement_theta_min 3.117
_cell_volume 669.9(2)
_computing_cell_refinement 'SAINT v8.34A (Bruker, 2013)'
_computing_data_reduction 'SAINT v8.34A (Bruker, 2013)'
_computing_molecular_graphics 'Olex2 (Dolomanov et al., 2009)'
_computing_publication_material 'Olex2 (Dolomanov et al., 2009)'
_computing_structure_refinement 'ShelXL (Sheldrick, 2015)'
_computing_structure_solution 'ShelXT (Sheldrick, 2015)'
_diffrn_ambient_temperature 150.0
_diffrn_measured_fraction_theta_full 0.993
_diffrn_measured_fraction_theta_max 0.939
_diffrn_measurement_device_type 'CCD Area Detector'
_diffrn_radiation_type MoK\a
_diffrn_radiation_wavelength 0.71073
_diffrn_reflns_av_R_equivalents 0.0116
_diffrn_reflns_av_unetI/netI 0.0232
_diffrn_reflns_Laue_measured_fraction_full 0.993
_diffrn_reflns_Laue_measured_fraction_max 0.939
_diffrn_reflns_limit_h_max 7
_diffrn_reflns_limit_h_min -7
_diffrn_reflns_limit_k_max 13
_diffrn_reflns_limit_k_min -13
_diffrn_reflns_limit_l_max 13
_diffrn_reflns_limit_l_min -15
_diffrn_reflns_number 4056
_diffrn_reflns_point_group_measured_fraction_full 0.993
_diffrn_reflns_point_group_measured_fraction_max 0.939
_diffrn_reflns_theta_full 25.242
_diffrn_reflns_theta_max 27.598
_diffrn_reflns_theta_min 3.117
_exptl_absorpt_coefficient_mu 0.086
_exptl_absorpt_correction_T_max 0.7456
_exptl_absorpt_correction_T_min 0.6829
_exptl_absorpt_correction_type multi-scan
_exptl_absorpt_process_details
'SADABS-2014/5 (Bruker,2014/5) was used for absorption correction. wR2(int) was 0.0853 before and 0.0235 after correction. The Ratio of minimum to maximum transmission is 0.9159. The \l/2 correction factor is 0.00150.'
_exptl_crystal_colour colourless
_exptl_crystal_colour_primary colourless
_exptl_crystal_density_diffrn 1.315
_exptl_crystal_description block
_exptl_crystal_F_000 280
_refine_diff_density_max 0.591
_refine_diff_density_min -0.286
_refine_diff_density_rms 0.042
_refine_ls_extinction_method none
_refine_ls_goodness_of_fit_ref 1.053
_refine_ls_hydrogen_treatment constr
_refine_ls_matrix_type full
_refine_ls_number_parameters 181
_refine_ls_number_reflns 2930
_refine_ls_number_restraints 0
_refine_ls_restrained_S_all 1.053
_refine_ls_R_factor_all 0.0714
_refine_ls_R_factor_gt 0.0559
_refine_ls_shift/su_max 0.000
_refine_ls_shift/su_mean 0.000
_refine_ls_structure_factor_coef Fsqd
_refine_ls_weighting_details 'w=1/[\s^2^(Fo^2^)+(0.0763P)^2^+0.1963P] where P=(Fo^2^+2Fc^2^)/3'
_refine_ls_weighting_scheme calc
_refine_ls_wR_factor_gt 0.1483
_refine_ls_wR_factor_ref 0.1614
_reflns_Friedel_coverage 0.000
_reflns_number_gt 2232
_reflns_number_total 2930
_reflns_threshold_expression 'I > 2\s(I)'
_cod_data_source_file jo0c00286_si_001.cif
_cod_data_source_block 200119fyy_0m
_cod_database_code 4038034
_shelx_shelxl_version_number 2018/3
_shelx_space_group_comment
;
The symmetry employed for this shelxl refinement is uniquely defined
by the following loop, which should always be used as a source of
symmetry information in preference to the above space-group names.
They are only intended as comments.
;
_olex2_refinement_description
;
1. Fixed Uiso
 At 1.2 times of:
  All C(H) groups, All C(H,H) groups
2.a Ternary CH refined with riding coordinates:
 C4(H4), C5(H5)
2.b Secondary CH2 refined with riding coordinates:
 C6(H6A,H6B), C7(H7A,H7B)
2.c Aromatic/amide H refined with riding coordinates:
 C9(H9), C10(H10), C11(H11), C12(H12), C13(H13), C14(H14), C15(H15), C16(H16),
 C17(H17)
;
_olex2_submission_special_instructions 'No special instructions were received'

loop_
_space_group_symop_operation_xyz
'x, y, z'
'-x, -y, -z'

loop_
_atom_site_label
_atom_site_type_symbol
_atom_site_fract_x
_atom_site_fract_y
_atom_site_fract_z
_atom_site_U_iso_or_equiv
_atom_site_adp_type
_atom_site_occupancy
_atom_site_site_symmetry_order
_atom_site_calc_flag
_atom_site_refinement_flags_posn
_atom_site_refinement_flags_adp
_atom_site_refinement_flags_occupancy
_atom_site_disorder_assembly
_atom_site_disorder_group
O1 O 0.7094(3) 0.13885(17) -0.02015(13) 0.0726(5) Uani 1 1 d . . . . .
O2 O 0.5709(2) 0.34552(12) 0.39688(11) 0.0494(3) Uani 1 1 d . . . . .
N1 N 0.6679(3) 0.20824(14) 0.17882(13) 0.0451(4) Uani 1 1 d . . . . .
C1 C 0.7493(4) 0.13763(19) 0.08656(17) 0.0515(5) Uani 1 1 d . . . . .
C2 C 0.5279(3) 0.29747(16) 0.17424(16) 0.0435(4) Uani 1 1 d . . . . .
C3 C 0.4819(3) 0.36294(16) 0.28482(16) 0.0420(4) Uani 1 1 d . . . . .
C4 C 0.7742(4) 0.29012(19) 0.40224(16) 0.0486(4) Uani 1 1 d . . . . .
H4 H 0.924756 0.355443 0.400233 0.058 Uiso 1 1 calc R . . . .
C5 C 0.7157(4) 0.17217(18) 0.29296(16) 0.0483(4) Uani 1 1 d . . . . .
H5 H 0.563377 0.107249 0.293791 0.058 Uiso 1 1 calc R . . . .
C6 C 0.9208(4) 0.1059(2) 0.27930(17) 0.0513(5) Uani 1 1 d . . . . .
H6A H 1.086611 0.168177 0.321488 0.062 Uiso 1 1 calc R . . . .
H6B H 0.899188 0.032723 0.314385 0.062 Uiso 1 1 calc R . . . .
C7 C 0.8918(4) 0.0575(2) 0.14081(18) 0.0599(5) Uani 1 1 d . . . . .
H7A H 1.056342 0.069819 0.121990 0.072 Uiso 1 1 calc R . . . .
H7B H 0.799206 -0.035788 0.107099 0.072 Uiso 1 1 calc R . . . .
C8 C 0.8237(3) 0.26069(18) 0.52404(16) 0.0458(4) Uani 1 1 d . . . . .
C9 C 1.0616(4) 0.3024(2) 0.59683(18) 0.0574(5) Uani 1 1 d . . . . .
H9 H 1.191630 0.349290 0.570469 0.069 Uiso 1 1 calc R . . . .
C10 C 1.1151(4) 0.2771(2) 0.70825(19) 0.0659(6) Uani 1 1 d . . . . .
H10 H 1.281136 0.306615 0.757578 0.079 Uiso 1 1 calc R . . . .
C11 C 0.9292(4) 0.2095(2) 0.74811(18) 0.0595(5) Uani 1 1 d . . . . .
H11 H 0.966212 0.192370 0.824713 0.071 Uiso 1 1 calc R . . . .
C12 C 0.6894(4) 0.1671(2) 0.6759(2) 0.0609(5) Uani 1 1 d . . . . .
H12 H 0.560088 0.120575 0.702907 0.073 Uiso 1 1 calc R . . . .
C13 C 0.6352(4) 0.1919(2) 0.56335(18) 0.0561(5) Uani 1 1 d . . . . .
H13 H 0.469433 0.161905 0.513575 0.067 Uiso 1 1 calc R . . . .
C14 C 0.3381(4) 0.44799(18) 0.28597(19) 0.0517(5) Uani 1 1 d . . . . .
H14 H 0.306883 0.491014 0.361171 0.062 Uiso 1 1 calc R . . . .
C15 C 0.2401(4) 0.4703(2) 0.1777(2) 0.0636(6) Uani 1 1 d . . . . .
H15 H 0.138749 0.527344 0.178025 0.076 Uiso 1 1 calc R . . . .
C16 C 0.2899(5) 0.4094(2) 0.0691(2) 0.0697(6) Uani 1 1 d . . . . .
H16 H 0.224808 0.426232 -0.004837 0.084 Uiso 1 1 calc R . . . .
C17 C 0.4336(4) 0.3241(2) 0.06657(18) 0.0595(5) Uani 1 1 d . . . . .
H17 H 0.467849 0.283622 -0.008665 0.071 Uiso 1 1 calc R . . . .

loop_
_atom_site_aniso_label
_atom_site_aniso_U_11
_atom_site_aniso_U_22
_atom_site_aniso_U_33
_atom_site_aniso_U_23
_atom_site_aniso_U_13
_atom_site_aniso_U_12
O1 0.0920(12) 0.0930(12) 0.0434(8) 0.0198(7) 0.0286(7) 0.0392(10)
O2 0.0639(8) 0.0554(8) 0.0423(7) 0.0189(6) 0.0218(6) 0.0320(6)
N1 0.0559(9) 0.0459(8) 0.0381(7) 0.0129(6) 0.0150(6) 0.0206(7)
C1 0.0545(11) 0.0551(11) 0.0444(10) 0.0097(8) 0.0191(8) 0.0157(9)
C2 0.0490(10) 0.0375(9) 0.0429(9) 0.0132(7) 0.0099(7) 0.0107(7)
C3 0.0445(9) 0.0383(9) 0.0448(9) 0.0157(7) 0.0119(7) 0.0111(7)
C4 0.0536(10) 0.0543(11) 0.0457(10) 0.0181(8) 0.0186(8) 0.0227(9)
C5 0.0590(11) 0.0490(10) 0.0430(9) 0.0158(8) 0.0157(8) 0.0232(9)
C6 0.0536(11) 0.0580(11) 0.0510(10) 0.0172(9) 0.0193(8) 0.0272(9)
C7 0.0628(12) 0.0667(13) 0.0515(11) 0.0063(9) 0.0170(9) 0.0318(10)
C8 0.0534(10) 0.0525(10) 0.0399(9) 0.0152(8) 0.0183(8) 0.0249(8)
C9 0.0547(11) 0.0712(13) 0.0498(11) 0.0181(9) 0.0198(9) 0.0200(10)
C10 0.0592(13) 0.0911(16) 0.0479(11) 0.0169(11) 0.0081(9) 0.0313(12)
C11 0.0842(15) 0.0652(13) 0.0449(10) 0.0237(9) 0.0199(10) 0.0412(12)
C12 0.0777(14) 0.0543(12) 0.0616(12) 0.0255(10) 0.0333(11) 0.0188(10)
C13 0.0516(11) 0.0638(12) 0.0525(11) 0.0174(9) 0.0137(9) 0.0157(9)
C14 0.0555(11) 0.0425(10) 0.0602(11) 0.0158(8) 0.0169(9) 0.0183(8)
C15 0.0677(13) 0.0508(12) 0.0746(14) 0.0224(10) 0.0067(11) 0.0266(10)
C16 0.0902(17) 0.0598(13) 0.0582(13) 0.0240(10) -0.0002(11) 0.0283(12)
C17 0.0786(14) 0.0540(11) 0.0433(10) 0.0152(9) 0.0070(9) 0.0205(10)

loop_
_atom_type_symbol
_atom_type_description
_atom_type_scat_dispersion_real
_atom_type_scat_dispersion_imag
_atom_type_scat_source
C C 0.0033 0.0016 'International Tables Vol C Tables 4.2.6.8 and 6.1.1.4'
H H 0.0000 0.0000 'International Tables Vol C Tables 4.2.6.8 and 6.1.1.4'
N N 0.0061 0.0033 'International Tables Vol C Tables 4.2.6.8 and 6.1.1.4'
O O 0.0106 0.0060 'International Tables Vol C Tables 4.2.6.8 and 6.1.1.4'

loop_
_geom_angle_atom_site_label_1
_geom_angle_atom_site_label_2
_geom_angle_atom_site_label_3
_geom_angle
_geom_angle_site_symmetry_1
_geom_angle_site_symmetry_3
_geom_angle_publ_flag
C3 O2 C4 115.08(13) . . ?
C1 N1 C2 129.36(15) . . ?
C1 N1 C5 112.74(15) . . ?
C2 N1 C5 117.56(14) . . ?
O1 C1 N1 125.73(19) . . ?
O1 C1 C7 126.48(18) . . ?
N1 C1 C7 107.79(15) . . ?
C3 C2 N1 117.83(15) . . ?
C17 C2 N1 123.77(17) . . ?
C17 C2 C3 118.40(17) . . ?
O2 C3 C2 123.01(15) . . ?
O2 C3 C14 116.22(16) . . ?
C14 C3 C2 120.76(17) . . ?
O2 C4 H4 108.7 . . ?
O2 C4 C5 109.96(15) . . ?
O2 C4 C8 107.90(14) . . ?
C5 C4 H4 108.7 . . ?
C5 C4 C8 112.72(15) . . ?
C8 C4 H4 108.7 . . ?
N1 C5 C4 109.47(15) . . ?
N1 C5 H5 109.0 . . ?
N1 C5 C6 103.25(14) . . ?
C4 C5 H5 109.0 . . ?
C4 C5 C6 116.92(16) . . ?
C6 C5 H5 109.0 . . ?
C5 C6 H6A 110.8 . . ?
C5 C6 H6B 110.8 . . ?
H6A C6 H6B 108.9 . . ?
C7 C6 C5 104.57(15) . . ?
C7 C6 H6A 110.8 . . ?
C7 C6 H6B 110.8 . . ?
C1 C7 C6 105.60(16) . . ?
C1 C7 H7A 110.6 . . ?
C1 C7 H7B 110.6 . . ?
C6 C7 H7A 110.6 . . ?
C6 C7 H7B 110.6 . . ?
H7A C7 H7B 108.8 . . ?
C9 C8 C4 118.96(17) . . ?
C9 C8 C13 119.10(17) . . ?
C13 C8 C4 121.94(17) . . ?
C8 C9 H9 119.6 . . ?
C8 C9 C10 120.8(2) . . ?
C10 C9 H9 119.6 . . ?
C9 C10 H10 119.8 . . ?
C11 C10 C9 120.4(2) . . ?
C11 C10 H10 119.8 . . ?
C10 C11 H11 120.3 . . ?
C12 C11 C10 119.32(19) . . ?
C12 C11 H11 120.3 . . ?
C11 C12 H12 119.8 . . ?
C11 C12 C13 120.4(2) . . ?
C13 C12 H12 119.8 . . ?
C8 C13 C12 119.93(19) . . ?
C8 C13 H13 120.0 . . ?
C12 C13 H13 120.0 . . ?
C3 C14 H14 120.0 . . ?
C15 C14 C3 120.00(19) . . ?
C15 C14 H14 120.0 . . ?
C14 C15 H15 120.1 . . ?
C16 C15 C14 119.77(19) . . ?
C16 C15 H15 120.1 . . ?
C15 C16 H16 119.6 . . ?
C15 C16 C17 120.86(19) . . ?
C17 C16 H16 119.6 . . ?
C2 C17 H17 119.9 . . ?
C16 C17 C2 120.1(2) . . ?
C16 C17 H17 119.9 . . ?

loop_
_geom_bond_atom_site_label_1
_geom_bond_atom_site_label_2
_geom_bond_distance
_geom_bond_site_symmetry_2
_geom_bond_publ_flag
O1 C1 1.219(2) . ?
O2 C3 1.382(2) . ?
O2 C4 1.431(2) . ?
N1 C1 1.376(2) . ?
N1 C2 1.413(2) . ?
N1 C5 1.472(2) . ?
C1 C7 1.508(3) . ?
C2 C3 1.405(2) . ?
C2 C17 1.395(2) . ?
C3 C14 1.384(3) . ?
C4 H4 1.0000 . ?
C4 C5 1.497(3) . ?
C4 C8 1.518(2) . ?
C5 H5 1.0000 . ?
C5 C6 1.530(3) . ?
C6 H6A 0.9900 . ?
C6 H6B 0.9900 . ?
C6 C7 1.521(3) . ?
C7 H7A 0.9900 . ?
C7 H7B 0.9900 . ?
C8 C9 1.370(3) . ?
C8 C13 1.389(3) . ?
C9 H9 0.9500 . ?
C9 C10 1.383(3) . ?
C10 H10 0.9500 . ?
C10 C11 1.376(3) . ?
C11 H11 0.9500 . ?
C11 C12 1.376(3) . ?
C12 H12 0.9500 . ?
C12 C13 1.394(3) . ?
C13 H13 0.9500 . ?
C14 H14 0.9500 . ?
C14 C15 1.383(3) . ?
C15 H15 0.9500 . ?
C15 C16 1.380(3) . ?
C16 H16 0.9500 . ?
C16 C17 1.386(3) . ?
C17 H17 0.9500 . ?

loop_
_geom_torsion_atom_site_label_1
_geom_torsion_atom_site_label_2
_geom_torsion_atom_site_label_3
_geom_torsion_atom_site_label_4
_geom_torsion
_geom_torsion_site_symmetry_1
_geom_torsion_site_symmetry_2
_geom_torsion_site_symmetry_3
_geom_torsion_site_symmetry_4
_geom_torsion_publ_flag
O1 C1 C7 C6 171.8(2) . . . . ?
O2 C3 C14 C15 -179.51(17) . . . . ?
O2 C4 C5 N1 59.0(2) . . . . ?
O2 C4 C5 C6 175.93(15) . . . . ?
O2 C4 C8 C9 -130.16(18) . . . . ?
O2 C4 C8 C13 50.3(2) . . . . ?
N1 C1 C7 C6 -9.1(2) . . . . ?
N1 C2 C3 O2 1.2(3) . . . . ?
N1 C2 C3 C14 -177.56(16) . . . . ?
N1 C2 C17 C16 177.55(19) . . . . ?
N1 C5 C6 C7 -24.3(2) . . . . ?
C1 N1 C2 C3 -176.18(17) . . . . ?
C1 N1 C2 C17 3.8(3) . . . . ?
C1 N1 C5 C4 145.43(16) . . . . ?
C1 N1 C5 C6 20.2(2) . . . . ?
C2 N1 C1 O1 -1.1(3) . . . . ?
C2 N1 C1 C7 179.78(18) . . . . ?
C2 N1 C5 C4 -40.7(2) . . . . ?
C2 N1 C5 C6 -165.88(15) . . . . ?
C2 C3 C14 C15 -0.6(3) . . . . ?
C3 O2 C4 C5 -48.9(2) . . . . ?
C3 O2 C4 C8 -172.22(14) . . . . ?
C3 C2 C17 C16 -2.5(3) . . . . ?
C3 C14 C15 C16 -1.2(3) . . . . ?
C4 O2 C3 C2 19.0(2) . . . . ?
C4 O2 C3 C14 -162.18(16) . . . . ?
C4 C5 C6 C7 -144.57(18) . . . . ?
C4 C8 C9 C10 -179.69(19) . . . . ?
C4 C8 C13 C12 179.94(18) . . . . ?
C5 N1 C1 O1 171.87(19) . . . . ?
C5 N1 C1 C7 -7.2(2) . . . . ?
C5 N1 C2 C3 11.1(2) . . . . ?
C5 N1 C2 C17 -168.96(17) . . . . ?
C5 C4 C8 C9 108.2(2) . . . . ?
C5 C4 C8 C13 -71.3(2) . . . . ?
C5 C6 C7 C1 20.8(2) . . . . ?
C8 C4 C5 N1 179.48(15) . . . . ?
C8 C4 C5 C6 -63.6(2) . . . . ?
C8 C9 C10 C11 -0.1(3) . . . . ?
C9 C8 C13 C12 0.4(3) . . . . ?
C9 C10 C11 C12 0.1(3) . . . . ?
C10 C11 C12 C13 0.2(3) . . . . ?
C11 C12 C13 C8 -0.4(3) . . . . ?
C13 C8 C9 C10 -0.2(3) . . . . ?
C14 C15 C16 C17 1.2(4) . . . . ?
C15 C16 C17 C2 0.7(4) . . . . ?
C17 C2 C3 O2 -178.73(17) . . . . ?
C17 C2 C3 C14 2.5(3) . . . . ?
